data_9008951
loop_
_publ_author_name
'Wyckoff, R. W. G.'

_publ_section_title
;
 Second edition. Interscience Publishers, New York, New York
;
_journal_name_full 'Crystal Structures'
_journal_page_first 85
_journal_page_last 237
_journal_volume 1
_journal_year 1963
_chemical_formula_structural KSb
_chemical_formula_sum 'K Sb'
_space_group_IT_number 14
_symmetry_space_group_name_Hall '-P 2ybc'
_symmetry_space_group_name_H-M 'P 1 21/c 1'
_cell_angle_alpha 90
_cell_angle_beta 115.10
_cell_angle_gamma 90
_cell_length_a 7.18
_cell_length_b 6.97
_cell_length_c 13.40
_cell_formula_units_Z 8
_cell_volume 607.272
_database_code_amcsd 0011629
_exptl_crystal_density_diffrn 3.519
_cod_database_code 9008951
_amcsd_formula_title KSb

loop_
_space_group_symop_operation_xyz
x,y,z
x,1/2-y,1/2+z
-x,1/2+y,1/2-z
-x,-y,-z

loop_
_atom_site_label
_atom_site_fract_x
_atom_site_fract_y
_atom_site_fract_z
K1 0.22600 0.40800 0.33000
K2 0.21900 0.66800 0.03200
Sb1 0.32500 0.89800 0.28700
Sb2 0.31900 0.17000 0.12400

loop_
_cod_related_entry_id
_cod_related_entry_database
_cod_related_entry_code
1 AMCSD 0011629
